data_7000048
loop_
_publ_author_name
'Graham, Leigh A.'
'Fout, Alison R.'
'Kuehne, Karl R.'
'White, Jennifer L.'
'Mookherji, Bhaskar'
'Marks, Fred M.'
'Yap, Glenn P. A.'
'Zakharov, Lev N.'
'Rheingold, Arnold L.'
'Rabinovich, Daniel'

_publ_section_title
;
 Manganese(I) poly(mercaptoimidazolyl)borate complexes: spectroscopic
 and structural characterization of Mn...H-B interactions in solution
 and in the solid state.
;
_journal_issue 1
_journal_name_full 'Dalton transactions (Cambridge, England : 2003)'
_journal_page_first 171
_journal_page_last 180
_journal_paper_doi 10.1039/b412280a
_journal_year 2005
_chemical_formula_sum 'C30 H29 B Mn N6 O3 S3'
_chemical_formula_weight 683.52
_chemical_name_systematic
;
?
;
_space_group_IT_number 14
_symmetry_cell_setting monoclinic
_symmetry_space_group_name_Hall '-P 2ybc'
_symmetry_space_group_name_H-M 'P 1 21/c 1'
_atom_sites_solution_hydrogens geom
_atom_sites_solution_primary direct
_atom_sites_solution_secondary difmap
_audit_creation_method SHELXL-97
_cell_angle_alpha 90.00
_cell_angle_beta 91.915(7)
_cell_angle_gamma 90.00
_cell_formula_units_Z 4
_cell_length_a 9.720(4)
_cell_length_b 18.476(8)
_cell_length_c 17.894(8)
_cell_measurement_reflns_used 633
_cell_measurement_temperature 150(2)
_cell_measurement_theta_max 19.20
_cell_measurement_theta_min 2.37
_cell_volume 3212(2)
_computing_cell_refinement 'SMART, Bruker (2000)'
_computing_data_collection 'SMART, Bruker (2000)'
_computing_data_reduction 'XPREP, Bruker (2000)'
_computing_molecular_graphics 'SHELXTL, Bruker (2000)'
_computing_publication_material 'SHELXTL, Bruker (2000)'
_computing_structure_refinement 'SHELXL-97 (Sheldrick, 1997)'
_computing_structure_solution 'SHELXS-97 (Sheldrick, 1990)'
_diffrn_ambient_temperature 150(2)
_diffrn_measured_fraction_theta_full 0.857
_diffrn_measured_fraction_theta_max 0.857
_diffrn_measurement_device_type 'CCD area detector'
_diffrn_measurement_method 'phi and omega scans'
_diffrn_radiation_monochromator graphite
_diffrn_radiation_source 'fine-focus sealed tube'
_diffrn_radiation_type MoK\a
_diffrn_radiation_wavelength 0.71073
_diffrn_reflns_av_R_equivalents 0.0734
_diffrn_reflns_av_sigmaI/netI 0.1012
_diffrn_reflns_limit_h_max 12
_diffrn_reflns_limit_h_min -11
_diffrn_reflns_limit_k_max 24
_diffrn_reflns_limit_k_min -24
_diffrn_reflns_limit_l_max 23
_diffrn_reflns_limit_l_min -23
_diffrn_reflns_number 17720
_diffrn_reflns_theta_full 28.32
_diffrn_reflns_theta_max 28.32
_diffrn_reflns_theta_min 1.58
_diffrn_standards_decay_% <1
_exptl_absorpt_coefficient_mu 0.648
_exptl_absorpt_correction_T_max 0.9381
_exptl_absorpt_correction_T_min 0.8814
_exptl_absorpt_correction_type multi-scan
_exptl_absorpt_process_details 'SADABS, Bruker (2000)'
_exptl_crystal_colour yellow
_exptl_crystal_density_diffrn 1.414
_exptl_crystal_density_method 'not measured'
_exptl_crystal_description block
_exptl_crystal_F_000 1412
_exptl_crystal_size_max 0.20
_exptl_crystal_size_mid 0.10
_exptl_crystal_size_min 0.10
_refine_diff_density_max 0.432
_refine_diff_density_min -0.395
_refine_diff_density_rms 0.083
_refine_ls_extinction_method none
_refine_ls_goodness_of_fit_ref 1.020
_refine_ls_hydrogen_treatment constr
_refine_ls_matrix_type full
_refine_ls_number_parameters 397
_refine_ls_number_reflns 6847
_refine_ls_number_restraints 0
_refine_ls_restrained_S_all 1.020
_refine_ls_R_factor_all 0.1038
_refine_ls_R_factor_gt 0.0587
_refine_ls_shift/su_max 0.000
_refine_ls_shift/su_mean 0.000
_refine_ls_structure_factor_coef Fsqd
_refine_ls_weighting_details 'calc w=1/[\s^2^(Fo^2^)+(0.0420P)^2^] where P=(Fo^2^+2Fc^2^)/3'
_refine_ls_weighting_scheme calc
_refine_ls_wR_factor_gt 0.1114
_refine_ls_wR_factor_ref 0.1276
_reflns_number_gt 4396
_reflns_number_total 6847
_reflns_threshold_expression >2sigma(I)
_cod_data_source_file b412280a.txt
_cod_data_source_block danr015
_cod_depositor_comments
;
The following automatic conversions were performed:
'_symmetry_cell_setting' value 'Monoclinic' changed to 'monoclinic'
according to '/home/saulius/struct/CIF-dictionaries/cif_core.dic'
dictionary named 'cif_core.dic' version 2.4.1 from 2010-06-29.

Automatic conversion script
Id: cif_fix_enum 1527 2010-12-29 10:47:43Z saulius 
;
_cod_original_cell_volume 3212(3)
_cod_original_sg_symbol_H-M P2(1)/c
_cod_database_code 7000048

loop_
_symmetry_equiv_pos_as_xyz
'x, y, z'
'-x, y+1/2, -z+1/2'
'-x, -y, -z'
'x, -y-1/2, z-1/2'

loop_
_atom_site_label
_atom_site_type_symbol
_atom_site_fract_x
_atom_site_fract_y
_atom_site_fract_z
_atom_site_U_iso_or_equiv
_atom_site_adp_type
_atom_site_occupancy
_atom_site_symmetry_multiplicity
_atom_site_calc_flag
_atom_site_refinement_flags
_atom_site_disorder_assembly
_atom_site_disorder_group
Mn Mn 0.43099(6) 0.20710(3) 0.19744(3) 0.02281(16) Uani 1 1 d . . .
B B 0.2353(4) 0.0240(2) 0.1068(2) 0.0192(9) Uani 1 1 d . . .
N1 N 0.0244(3) 0.14984(15) 0.21796(16) 0.0250(7) Uani 1 1 d . . .
N2 N 0.1296(3) 0.07284(14) 0.14785(15) 0.0172(6) Uani 1 1 d . . .
N3 N 0.3571(3) 0.15783(14) -0.03255(15) 0.0203(7) Uani 1 1 d . . .
N4 N 0.2855(3) 0.07038(14) 0.03857(15) 0.0182(7) Uani 1 1 d . . .
N5 N 0.5439(3) -0.00267(15) 0.23356(16) 0.0229(7) Uani 1 1 d . . .
N6 N 0.3590(3) 0.00301(14) 0.16170(14) 0.0174(7) Uani 1 1 d . . .
O1 O 0.6161(4) 0.30137(15) 0.11563(19) 0.0616(10) Uani 1 1 d . . .
O2 O 0.6390(3) 0.20330(16) 0.32135(17) 0.0486(8) Uani 1 1 d . . .
O3 O 0.2841(3) 0.32832(13) 0.26552(14) 0.0351(7) Uani 1 1 d . . .
S1 S 0.28565(10) 0.12628(5) 0.26890(5) 0.0219(2) Uani 1 1 d . . .
S2 S 0.26421(10) 0.21166(5) 0.09530(5) 0.0237(2) Uani 1 1 d . . .
S3 S 0.55189(10) 0.11003(5) 0.13743(5) 0.0221(2) Uani 1 1 d . . .
C1 C 0.5408(4) 0.2648(2) 0.1472(2) 0.0354(10) Uani 1 1 d . . .
C2 C 0.5557(4) 0.2035(2) 0.2729(2) 0.0308(10) Uani 1 1 d . . .
C3 C 0.3412(4) 0.28096(19) 0.2383(2) 0.0256(9) Uani 1 1 d . . .
C4 C 0.1442(4) 0.11364(18) 0.21032(19) 0.0210(8) Uani 1 1 d . . .
C5 C -0.0045(4) 0.2012(2) 0.2770(2) 0.0366(10) Uani 1 1 d . . .
H5A H 0.0737 0.2029 0.3129 0.055 Uiso 1 1 calc R . .
H5B H -0.0873 0.1859 0.3025 0.055 Uiso 1 1 calc R . .
H5C H -0.0195 0.2493 0.2552 0.055 Uiso 1 1 calc R . .
C6 C -0.0641(4) 0.13452(19) 0.1583(2) 0.0261(9) Uani 1 1 d . . .
H6A H -0.1541 0.1534 0.1496 0.031 Uiso 1 1 calc R . .
C7 C 0.0021(4) 0.08759(18) 0.11489(19) 0.0218(8) Uani 1 1 d . . .
H7A H -0.0330 0.0678 0.0691 0.026 Uiso 1 1 calc R . .
C8 C 0.3033(4) 0.14333(17) 0.03413(18) 0.0186(8) Uani 1 1 d . . .
C9 C 0.3952(4) 0.22943(18) -0.0592(2) 0.0335(10) Uani 1 1 d . . .
H9A H 0.3768 0.2655 -0.0207 0.050 Uiso 1 1 calc R . .
H9B H 0.3409 0.2409 -0.1049 0.050 Uiso 1 1 calc R . .
H9C H 0.4933 0.2300 -0.0700 0.050 Uiso 1 1 calc R . .
C10 C 0.3721(4) 0.09497(19) -0.07168(19) 0.0254(9) Uani 1 1 d . . .
H10A H 0.4068 0.0902 -0.1204 0.031 Uiso 1 1 calc R . .
C11 C 0.3283(4) 0.04124(18) -0.02794(18) 0.0214(8) Uani 1 1 d . . .
H11A H 0.3269 -0.0087 -0.0406 0.026 Uiso 1 1 calc R . .
C12 C 0.4821(4) 0.03453(18) 0.17746(19) 0.0196(8) Uani 1 1 d . . .
C13 C 0.6802(4) 0.0127(2) 0.2684(2) 0.0363(10) Uani 1 1 d . . .
H13A H 0.7217 0.0540 0.2431 0.054 Uiso 1 1 calc R . .
H13B H 0.7396 -0.0298 0.2638 0.054 Uiso 1 1 calc R . .
H13C H 0.6701 0.0243 0.3213 0.054 Uiso 1 1 calc R . .
C14 C 0.4590(4) -0.05743(18) 0.25565(19) 0.0262(9) Uani 1 1 d . . .
H14A H 0.4768 -0.0909 0.2951 0.031 Uiso 1 1 calc R . .
C15 C 0.3461(4) -0.05448(18) 0.21093(19) 0.0233(9) Uani 1 1 d . . .
H15A H 0.2698 -0.0865 0.2126 0.028 Uiso 1 1 calc R . .
C16 C 0.2477(4) -0.10604(18) 0.04713(19) 0.0247(9) Uani 1 1 d . . .
H16A H 0.3387 -0.0938 0.0341 0.030 Uiso 1 1 calc R . .
C17 C 0.1992(4) -0.17503(19) 0.0314(2) 0.0295(10) Uani 1 1 d . . .
H17A H 0.2558 -0.2087 0.0066 0.035 Uiso 1 1 calc R . .
C18 C 0.0687(4) -0.19493(19) 0.0516(2) 0.0332(10) Uani 1 1 d . . .
H18A H 0.0345 -0.2420 0.0404 0.040 Uiso 1 1 calc R . .
C19 C -0.0113(4) -0.14558(19) 0.0882(2) 0.0292(9) Uani 1 1 d . . .
H19A H -0.1002 -0.1592 0.1036 0.035 Uiso 1 1 calc R . .
C20 C 0.0370(4) -0.07631(19) 0.10273(19) 0.0262(9) Uani 1 1 d . . .
H20A H -0.0204 -0.0433 0.1279 0.031 Uiso 1 1 calc R . .
C21 C 0.1668(4) -0.05339(18) 0.08177(18) 0.0195(8) Uani 1 1 d . . .
C22 C 0.1088(7) 0.3954(4) 0.0730(3) 0.081(2) Uani 1 1 d . . .
H22A H 0.1710 0.3704 0.0423 0.097 Uiso 1 1 calc R . .
C23 C 0.1072(6) 0.4697(4) 0.0731(3) 0.083(2) Uani 1 1 d . . .
H23A H 0.1671 0.4962 0.0424 0.099 Uiso 1 1 calc R . .
C24 C 0.0161(6) 0.5057(3) 0.1191(3) 0.0648(15) Uani 1 1 d . . .
H24A H 0.0125 0.5571 0.1201 0.078 Uiso 1 1 calc R . .
C25 C -0.0664(6) 0.4662(3) 0.1621(3) 0.0706(17) Uani 1 1 d . . .
H25A H -0.1293 0.4897 0.1935 0.085 Uiso 1 1 calc R . .
C26 C -0.0603(7) 0.3934(3) 0.1608(4) 0.099(2) Uani 1 1 d . . .
H26A H -0.1172 0.3664 0.1927 0.118 Uiso 1 1 calc R . .
C27 C 0.0243(7) 0.3579(4) 0.1155(4) 0.096(2) Uani 1 1 d . . .
H27A H 0.0238 0.3065 0.1137 0.115 Uiso 1 1 calc R . .
C28 C 0.4340(12) 0.4695(7) -0.0586(4) 0.125(4) Uani 1 1 d . . .
H28A H 0.3876 0.4478 -0.1005 0.151 Uiso 1 1 calc R . .
C29 C 0.3988(9) 0.5360(7) -0.0368(6) 0.120(3) Uani 1 1 d . . .
H29A H 0.3267 0.5611 -0.0629 0.143 Uiso 1 1 calc R . .
C30 C 0.4639(13) 0.5672(4) 0.0210(6) 0.118(3) Uani 1 1 d . . .
H30A H 0.4395 0.6147 0.0361 0.141 Uiso 1 1 calc R . .

loop_
_atom_site_aniso_label
_atom_site_aniso_U_11
_atom_site_aniso_U_22
_atom_site_aniso_U_33
_atom_site_aniso_U_23
_atom_site_aniso_U_13
_atom_site_aniso_U_12
Mn 0.0222(4) 0.0213(3) 0.0252(3) -0.0055(2) 0.0044(3) -0.0031(3)
B 0.016(3) 0.023(2) 0.0184(19) -0.0014(16) 0.0024(18) -0.0003(18)
N1 0.019(2) 0.0264(17) 0.0305(17) -0.0041(13) 0.0066(15) 0.0003(14)
N2 0.0118(18) 0.0204(15) 0.0197(14) 0.0012(12) 0.0035(13) -0.0001(13)
N3 0.0214(19) 0.0196(15) 0.0202(15) 0.0026(12) 0.0049(13) 0.0014(13)
N4 0.0164(19) 0.0193(15) 0.0190(15) -0.0027(12) 0.0013(13) 0.0018(13)
N5 0.017(2) 0.0274(17) 0.0242(16) -0.0028(13) -0.0039(14) 0.0016(14)
N6 0.0137(19) 0.0219(15) 0.0168(14) 0.0014(11) 0.0012(13) 0.0006(13)
O1 0.071(3) 0.0385(18) 0.078(2) -0.0063(17) 0.042(2) -0.0216(17)
O2 0.031(2) 0.067(2) 0.0470(19) -0.0207(16) -0.0066(16) 0.0021(16)
O3 0.0354(19) 0.0295(15) 0.0406(16) -0.0106(13) 0.0056(14) 0.0044(14)
S1 0.0204(6) 0.0252(5) 0.0202(4) -0.0016(4) 0.0016(4) -0.0013(4)
S2 0.0285(6) 0.0192(4) 0.0236(5) -0.0019(4) 0.0041(4) 0.0028(4)
S3 0.0172(6) 0.0217(4) 0.0275(5) -0.0021(4) 0.0043(4) -0.0015(4)
C1 0.038(3) 0.025(2) 0.044(2) -0.0100(18) 0.011(2) -0.002(2)
C2 0.021(3) 0.034(2) 0.038(2) -0.0111(19) 0.009(2) -0.0007(18)
C3 0.022(2) 0.028(2) 0.027(2) -0.0026(16) 0.0009(17) -0.0095(18)
C4 0.017(2) 0.0209(18) 0.0256(19) 0.0048(15) 0.0058(16) -0.0002(16)
C5 0.031(3) 0.040(2) 0.040(2) -0.0103(19) 0.011(2) 0.005(2)
C6 0.007(2) 0.034(2) 0.037(2) -0.0017(17) -0.0020(17) 0.0042(17)
C7 0.012(2) 0.0277(19) 0.0253(19) -0.0011(15) -0.0040(16) -0.0027(16)
C8 0.011(2) 0.0230(18) 0.0212(18) -0.0001(14) -0.0014(15) 0.0027(15)
C9 0.044(3) 0.027(2) 0.030(2) 0.0052(17) 0.011(2) -0.0067(19)
C10 0.026(3) 0.031(2) 0.0196(18) -0.0024(16) 0.0052(17) 0.0049(18)
C11 0.019(2) 0.0229(18) 0.0227(18) -0.0032(15) 0.0013(16) 0.0045(16)
C12 0.016(2) 0.0199(18) 0.0236(18) -0.0027(14) 0.0023(16) 0.0044(16)
C13 0.028(3) 0.035(2) 0.044(2) -0.0009(19) -0.013(2) 0.000(2)
C14 0.033(3) 0.0218(19) 0.0238(19) 0.0047(15) 0.0004(18) -0.0003(18)
C15 0.022(2) 0.0241(19) 0.0242(19) 0.0012(15) 0.0018(17) -0.0006(17)
C16 0.024(3) 0.0226(19) 0.0271(19) 0.0005(16) 0.0010(17) -0.0012(17)
C17 0.037(3) 0.0201(19) 0.031(2) -0.0018(16) -0.0003(19) -0.0001(18)
C18 0.039(3) 0.021(2) 0.039(2) 0.0010(17) -0.008(2) -0.0123(19)
C19 0.023(3) 0.030(2) 0.035(2) 0.0058(17) -0.0023(19) -0.0075(18)
C20 0.022(3) 0.030(2) 0.027(2) 0.0004(16) 0.0015(17) -0.0014(17)
C21 0.015(2) 0.0203(18) 0.0225(18) 0.0001(14) -0.0038(16) 0.0000(15)
C22 0.070(5) 0.110(5) 0.063(4) -0.008(4) 0.009(3) 0.047(4)
C23 0.059(5) 0.143(6) 0.046(3) 0.007(4) 0.005(3) -0.011(4)
C24 0.060(4) 0.073(4) 0.060(3) -0.014(3) -0.007(3) -0.004(3)
C25 0.074(5) 0.060(4) 0.079(4) -0.017(3) 0.028(3) 0.016(3)
C26 0.118(6) 0.064(4) 0.118(5) -0.011(4) 0.057(5) 0.030(4)
C27 0.119(6) 0.081(5) 0.090(5) -0.002(4) 0.033(5) 0.045(4)
C28 0.179(10) 0.160(9) 0.036(4) 0.001(5) -0.011(5) -0.121(8)
C29 0.115(7) 0.143(9) 0.100(7) 0.051(6) -0.005(6) -0.065(7)
C30 0.182(10) 0.079(5) 0.095(6) 0.002(5) 0.049(6) -0.061(7)

loop_
_atom_type_symbol
_atom_type_description
_atom_type_scat_dispersion_real
_atom_type_scat_dispersion_imag
_atom_type_scat_source
C C 0.0033 0.0016 'International Tables Vol C Tables 4.2.6.8 and 6.1.1.4'
H H 0.0000 0.0000 'International Tables Vol C Tables 4.2.6.8 and 6.1.1.4'
B B 0.0013 0.0007 'International Tables Vol C Tables 4.2.6.8 and 6.1.1.4'
O O 0.0106 0.0060 'International Tables Vol C Tables 4.2.6.8 and 6.1.1.4'
S S 0.1246 0.1234 'International Tables Vol C Tables 4.2.6.8 and 6.1.1.4'
Mn Mn 0.3368 0.7283 'International Tables Vol C Tables 4.2.6.8 and 6.1.1.4'
N N 0.0061 0.0033 'International Tables Vol C Tables 4.2.6.8 and 6.1.1.4'

loop_
_geom_angle_atom_site_label_1
_geom_angle_atom_site_label_2
_geom_angle_atom_site_label_3
_geom_angle
_geom_angle_site_symmetry_1
_geom_angle_site_symmetry_3
_geom_angle_publ_flag
C1 Mn C2 90.07(19) . . ?
C1 Mn C3 93.34(17) . . ?
C2 Mn C3 92.74(17) . . ?
C1 Mn S2 89.74(14) . . ?
C2 Mn S2 179.63(13) . . ?
C3 Mn S2 87.59(12) . . ?
C1 Mn S3 84.90(13) . . ?
C2 Mn S3 88.88(12) . . ?
C3 Mn S3 177.62(12) . . ?
S2 Mn S3 90.79(4) . . ?
C1 Mn S1 178.29(15) . . ?
C2 Mn S1 88.34(13) . . ?
C3 Mn S1 87.37(12) . . ?
S2 Mn S1 91.85(5) . . ?
S3 Mn S1 94.43(5) . . ?
N2 B N6 110.4(3) . . ?
N2 B N4 105.9(3) . . ?
N6 B N4 111.5(3) . . ?
N2 B C21 111.4(3) . . ?
N6 B C21 104.5(3) . . ?
N4 B C21 113.3(3) . . ?
C4 N1 C6 109.7(3) . . ?
C4 N1 C5 125.7(3) . . ?
C6 N1 C5 124.5(3) . . ?
C4 N2 C7 108.1(3) . . ?
C4 N2 B 131.0(3) . . ?
C7 N2 B 120.4(3) . . ?
C8 N3 C10 109.7(3) . . ?
C8 N3 C9 125.5(3) . . ?
C10 N3 C9 124.8(3) . . ?
C8 N4 C11 107.0(3) . . ?
C8 N4 B 128.6(3) . . ?
C11 N4 B 124.3(3) . . ?
C12 N5 C14 109.5(3) . . ?
C12 N5 C13 126.3(3) . . ?
C14 N5 C13 124.2(3) . . ?
C12 N6 C15 107.2(3) . . ?
C12 N6 B 132.5(3) . . ?
C15 N6 B 120.1(3) . . ?
C4 S1 Mn 103.21(12) . . ?
C8 S2 Mn 107.47(12) . . ?
C12 S3 Mn 102.28(12) . . ?
O1 C1 Mn 177.7(4) . . ?
O2 C2 Mn 177.7(4) . . ?
O3 C3 Mn 179.1(3) . . ?
N2 C4 N1 107.0(3) . . ?
N2 C4 S1 129.9(3) . . ?
N1 C4 S1 123.0(3) . . ?
C7 C6 N1 106.4(3) . . ?
C6 C7 N2 108.7(3) . . ?
N3 C8 N4 107.6(3) . . ?
N3 C8 S2 121.2(3) . . ?
N4 C8 S2 131.1(3) . . ?
C11 C10 N3 106.8(3) . . ?
C10 C11 N4 108.9(3) . . ?
N5 C12 N6 107.9(3) . . ?
N5 C12 S3 123.7(3) . . ?
N6 C12 S3 128.4(3) . . ?
C15 C14 N5 106.7(3) . . ?
C14 C15 N6 108.8(3) . . ?
C17 C16 C21 122.3(4) . . ?
C18 C17 C16 120.1(4) . . ?
C19 C18 C17 119.1(3) . . ?
C18 C19 C20 120.5(4) . . ?
C19 C20 C21 122.3(4) . . ?
C20 C21 C16 115.6(3) . . ?
C20 C21 B 123.8(3) . . ?
C16 C21 B 119.8(3) . . ?
C27 C22 C23 120.9(6) . . ?
C22 C23 C24 118.9(6) . . ?
C25 C24 C23 118.7(6) . . ?
C26 C25 C24 120.3(5) . . ?
C25 C26 C27 121.8(7) . . ?
C22 C27 C26 119.4(7) . . ?
C29 C28 C30 120.1(7) . 3_665 ?
C30 C29 C28 120.5(9) . . ?
C29 C30 C28 119.4(8) . 3_665 ?

loop_
_geom_bond_atom_site_label_1
_geom_bond_atom_site_label_2
_geom_bond_distance
_geom_bond_site_symmetry_2
_geom_bond_publ_flag
Mn C1 1.775(4) . ?
Mn C2 1.786(4) . ?
Mn C3 1.789(4) . ?
Mn S2 2.4037(14) . ?
Mn S3 2.4156(12) . ?
Mn S1 2.4455(12) . ?
B N2 1.568(5) . ?
B N6 1.576(5) . ?
B N4 1.581(5) . ?
B C21 1.634(5) . ?
N1 C4 1.354(4) . ?
N1 C6 1.378(4) . ?
N1 C5 1.454(4) . ?
N2 C4 1.352(4) . ?
N2 C7 1.382(4) . ?
N3 C8 1.346(4) . ?
N3 C10 1.366(4) . ?
N3 C9 1.458(4) . ?
N4 C8 1.362(4) . ?
N4 C11 1.383(4) . ?
N5 C12 1.342(4) . ?
N5 C14 1.373(4) . ?
N5 C13 1.473(4) . ?
N6 C12 1.352(4) . ?
N6 C15 1.388(4) . ?
O1 C1 1.156(4) . ?
O2 C2 1.166(4) . ?
O3 C3 1.153(4) . ?
S1 C4 1.716(4) . ?
S2 C8 1.722(3) . ?
S3 C12 1.718(4) . ?
C6 C7 1.342(5) . ?
C10 C11 1.342(5) . ?
C14 C15 1.337(5) . ?
C16 C17 1.385(5) . ?
C16 C21 1.408(5) . ?
C17 C18 1.380(5) . ?
C18 C19 1.378(5) . ?
C19 C20 1.385(5) . ?
C20 C21 1.394(5) . ?
C22 C27 1.331(8) . ?
C22 C23 1.373(8) . ?
C23 C24 1.398(7) . ?
C24 C25 1.345(7) . ?
C25 C26 1.347(7) . ?
C26 C27 1.344(7) . ?
C28 C29 1.337(11) . ?
C28 C30 1.362(11) 3_665 ?
C29 C30 1.326(9) . ?
C30 C28 1.362(11) 3_665 ?

loop_
_geom_torsion_atom_site_label_1
_geom_torsion_atom_site_label_2
_geom_torsion_atom_site_label_3
_geom_torsion_atom_site_label_4
_geom_torsion
_geom_torsion_site_symmetry_1
_geom_torsion_site_symmetry_2
_geom_torsion_site_symmetry_3
_geom_torsion_site_symmetry_4
_geom_torsion_publ_flag
N6 B N2 C4 20.5(5) . . . . ?
N4 B N2 C4 -100.3(4) . . . . ?
C21 B N2 C4 136.1(3) . . . . ?
N6 B N2 C7 -168.9(3) . . . . ?
N4 B N2 C7 70.3(4) . . . . ?
C21 B N2 C7 -53.3(4) . . . . ?
N2 B N4 C8 33.5(5) . . . . ?
N6 B N4 C8 -86.5(4) . . . . ?
C21 B N4 C8 155.9(3) . . . . ?
N2 B N4 C11 -150.7(3) . . . . ?
N6 B N4 C11 89.2(4) . . . . ?
C21 B N4 C11 -28.4(5) . . . . ?
N2 B N6 C12 -90.7(4) . . . . ?
N4 B N6 C12 26.7(5) . . . . ?
C21 B N6 C12 149.4(3) . . . . ?
N2 B N6 C15 82.5(4) . . . . ?
N4 B N6 C15 -160.1(3) . . . . ?
C21 B N6 C15 -37.3(4) . . . . ?
C1 Mn S1 C4 -157(4) . . . . ?
C2 Mn S1 C4 -178.83(17) . . . . ?
C3 Mn S1 C4 88.35(17) . . . . ?
S2 Mn S1 C4 0.85(13) . . . . ?
S3 Mn S1 C4 -90.08(13) . . . . ?
C1 Mn S2 C8 88.23(17) . . . . ?
C2 Mn S2 C8 29(22) . . . . ?
C3 Mn S2 C8 -178.42(17) . . . . ?
S3 Mn S2 C8 3.33(13) . . . . ?
S1 Mn S2 C8 -91.13(13) . . . . ?
C1 Mn S3 C12 175.82(19) . . . . ?
C2 Mn S3 C12 85.65(18) . . . . ?
C3 Mn S3 C12 -142(3) . . . . ?
S2 Mn S3 C12 -94.52(13) . . . . ?
S1 Mn S3 C12 -2.60(13) . . . . ?
C2 Mn C1 O1 29(9) . . . . ?
C3 Mn C1 O1 122(9) . . . . ?
S2 Mn C1 O1 -151(9) . . . . ?
S3 Mn C1 O1 -60(9) . . . . ?
S1 Mn C1 O1 7(13) . . . . ?
C1 Mn C2 O2 23(9) . . . . ?
C3 Mn C2 O2 -71(9) . . . . ?
S2 Mn C2 O2 82(25) . . . . ?
S3 Mn C2 O2 107(9) . . . . ?
S1 Mn C2 O2 -158(9) . . . . ?
C1 Mn C3 O3 -114(22) . . . . ?
C2 Mn C3 O3 -23(22) . . . . ?
S2 Mn C3 O3 157(22) . . . . ?
S3 Mn C3 O3 -156(20) . . . . ?
S1 Mn C3 O3 65(22) . . . . ?
C7 N2 C4 N1 3.4(4) . . . . ?
B N2 C4 N1 174.9(3) . . . . ?
C7 N2 C4 S1 -172.3(3) . . . . ?
B N2 C4 S1 -0.8(5) . . . . ?
C6 N1 C4 N2 -2.8(4) . . . . ?
C5 N1 C4 N2 -178.8(3) . . . . ?
C6 N1 C4 S1 173.2(3) . . . . ?
C5 N1 C4 S1 -2.7(5) . . . . ?
Mn S1 C4 N2 75.1(3) . . . . ?
Mn S1 C4 N1 -99.9(3) . . . . ?
C4 N1 C6 C7 1.1(4) . . . . ?
C5 N1 C6 C7 177.1(3) . . . . ?
N1 C6 C7 N2 1.0(4) . . . . ?
C4 N2 C7 C6 -2.8(4) . . . . ?
B N2 C7 C6 -175.3(3) . . . . ?
C10 N3 C8 N4 1.0(4) . . . . ?
C9 N3 C8 N4 -178.5(3) . . . . ?
C10 N3 C8 S2 -177.0(3) . . . . ?
C9 N3 C8 S2 3.5(5) . . . . ?
C11 N4 C8 N3 -0.9(4) . . . . ?
B N4 C8 N3 175.4(3) . . . . ?
C11 N4 C8 S2 176.8(3) . . . . ?
B N4 C8 S2 -6.9(6) . . . . ?
Mn S2 C8 N3 -108.1(3) . . . . ?
Mn S2 C8 N4 74.5(3) . . . . ?
C8 N3 C10 C11 -0.7(4) . . . . ?
C9 N3 C10 C11 178.8(3) . . . . ?
N3 C10 C11 N4 0.2(4) . . . . ?
C8 N4 C11 C10 0.4(4) . . . . ?
B N4 C11 C10 -176.1(3) . . . . ?
C14 N5 C12 N6 -1.6(4) . . . . ?
C13 N5 C12 N6 179.8(3) . . . . ?
C14 N5 C12 S3 176.7(3) . . . . ?
C13 N5 C12 S3 -1.9(5) . . . . ?
C15 N6 C12 N5 0.9(4) . . . . ?
B N6 C12 N5 174.7(3) . . . . ?
C15 N6 C12 S3 -177.4(3) . . . . ?
B N6 C12 S3 -3.5(5) . . . . ?
Mn S3 C12 N5 -100.1(3) . . . . ?
Mn S3 C12 N6 77.9(3) . . . . ?
C12 N5 C14 C15 1.7(4) . . . . ?
C13 N5 C14 C15 -179.6(3) . . . . ?
N5 C14 C15 N6 -1.2(4) . . . . ?
C12 N6 C15 C14 0.2(4) . . . . ?
B N6 C15 C14 -174.5(3) . . . . ?
C21 C16 C17 C18 -1.8(5) . . . . ?
C16 C17 C18 C19 -0.7(6) . . . . ?
C17 C18 C19 C20 1.8(6) . . . . ?
C18 C19 C20 C21 -0.3(6) . . . . ?
C19 C20 C21 C16 -2.1(5) . . . . ?
C19 C20 C21 B -172.1(3) . . . . ?
C17 C16 C21 C20 3.2(5) . . . . ?
C17 C16 C21 B 173.6(3) . . . . ?
N2 B C21 C20 -7.5(5) . . . . ?
N6 B C21 C20 111.6(4) . . . . ?
N4 B C21 C20 -126.8(4) . . . . ?
N2 B C21 C16 -177.1(3) . . . . ?
N6 B C21 C16 -57.9(4) . . . . ?
N4 B C21 C16 63.6(4) . . . . ?
C27 C22 C23 C24 0.6(10) . . . . ?
C22 C23 C24 C25 0.4(8) . . . . ?
C23 C24 C25 C26 0.3(9) . . . . ?
C24 C25 C26 C27 -2.0(11) . . . . ?
C23 C22 C27 C26 -2.3(11) . . . . ?
C25 C26 C27 C22 3.0(11) . . . . ?
C30 C28 C29 C30 0.8(13) 3_665 . . . ?
C28 C29 C30 C28 -0.8(13) . . . 3_665 ?
